data_4022668
loop_
_publ_author_name
'Laura J. Marshall'
'Mark D. Roydhouse'
'Alexandra M. Z. Slawin'
'John C. Walton'

_publ_section_title
;
 Effect of Chain Length on Radical to Carbanion Cyclo-Coupling of
 Bromoaryl Alkyl-Linked Oxazolines: 1,3-Areneotropic Migration of
 Oxazolines
;
_journal_name_full 'Journal of Organic Chemistry'
_journal_page_first 898
_journal_page_last 911
_journal_paper_doi 10.1021/jo0620720
_journal_volume 72
_journal_year 2007
_chemical_formula_moiety 'C22 H23 N O'
_chemical_formula_sum 'C22 H23 N O'
_chemical_formula_weight 317.41
_chemical_name_systematic
; 
 ? 
;
_space_group_IT_number 61
_symmetry_cell_setting orthorhombic
_symmetry_space_group_name_Hall '-P 2ac 2ab'
_symmetry_space_group_name_H-M 'P b c a'
_atom_sites_solution_hydrogens geom
_atom_sites_solution_primary direct
_atom_sites_solution_secondary difmap
_audit_creation_method SHELXL-97
_cell_angle_alpha 90.00
_cell_angle_beta 90.00
_cell_angle_gamma 90.00
_cell_formula_units_Z 8
_cell_length_a 7.2553(3)
_cell_length_b 18.2486(6)
_cell_length_c 25.7308(9)
_cell_measurement_reflns_used 34285
_cell_measurement_temperature 173(2)
_cell_measurement_theta_max 68.58
_cell_measurement_theta_min 1.68
_cell_volume 3406.7(2)
_computing_cell_refinement 'CrystalClear (Rigaku Corp., 2004)'
_computing_data_collection 'CrystalClear (Rigaku Corp., 2004)'
_computing_data_reduction 'CrystalClear (Rigaku Corp., 2004)'
_computing_molecular_graphics 'Bruker SHELXTL'
_computing_publication_material 'Bruker SHELXTL'
_computing_structure_refinement 'SHELXL-97 (Sheldrick, 1997)'
_computing_structure_solution 'SHELXS-97 (Sheldrick, 1990)'
_diffrn_ambient_temperature 173(2)
_diffrn_detector_area_resol_mean 0.83
_diffrn_measured_fraction_theta_full 0.959
_diffrn_measured_fraction_theta_max 0.959
_diffrn_measurement_device_type CCD
_diffrn_measurement_method dtprofit.ref
_diffrn_radiation_monochromator confocal
_diffrn_radiation_source 'rotating anode'
_diffrn_radiation_type CuK\a
_diffrn_radiation_wavelength 1.54178
_diffrn_reflns_av_R_equivalents 0.0762
_diffrn_reflns_av_sigmaI/netI 0.0221
_diffrn_reflns_limit_h_max 8
_diffrn_reflns_limit_h_min -7
_diffrn_reflns_limit_k_max 21
_diffrn_reflns_limit_k_min -21
_diffrn_reflns_limit_l_max 30
_diffrn_reflns_limit_l_min -30
_diffrn_reflns_number 40869
_diffrn_reflns_theta_full 67.74
_diffrn_reflns_theta_max 67.74
_diffrn_reflns_theta_min 3.44
_exptl_absorpt_coefficient_mu 0.580
_exptl_absorpt_correction_T_max 1.0000
_exptl_absorpt_correction_T_min 0.847
_exptl_absorpt_correction_type multi-scan
_exptl_crystal_colour colourless
_exptl_crystal_density_diffrn 1.238
_exptl_crystal_density_method 'not measured'
_exptl_crystal_description prism
_exptl_crystal_F_000 1360
_exptl_crystal_size_max 0.270
_exptl_crystal_size_mid 0.100
_exptl_crystal_size_min 0.050
_refine_diff_density_max 0.239
_refine_diff_density_min -0.231
_refine_diff_density_rms 0.049
_refine_ls_extinction_coef 0.0016(2)
_refine_ls_extinction_expression Fc^*^=kFc[1+0.001xFc^2^\l^3^/sin(2\q)]^-1/4^
_refine_ls_extinction_method SHELXL
_refine_ls_goodness_of_fit_ref 0.974
_refine_ls_hydrogen_treatment constr
_refine_ls_matrix_type full
_refine_ls_number_parameters 219
_refine_ls_number_reflns 2960
_refine_ls_number_restraints 0
_refine_ls_restrained_S_all 0.974
_refine_ls_R_factor_all 0.0455
_refine_ls_R_factor_gt 0.0446
_refine_ls_shift/su_max 0.061
_refine_ls_shift/su_mean 0.012
_refine_ls_structure_factor_coef Fsqd
_refine_ls_weighting_details 'calc w=1/[\s^2^(Fo^2^)+(0.0716P)^2^+1.2712P] where P=(Fo^2^+2Fc^2^)/3'
_refine_ls_weighting_scheme calc
_refine_ls_wR_factor_gt 0.1162
_refine_ls_wR_factor_ref 0.1174
_reflns_number_gt 2867
_reflns_number_total 2960
_reflns_threshold_expression >2sigma(I)
_cod_data_source_file jo0620720si20061006_065538.cif
_cod_data_source_block 18
_cod_depositor_comments
;
The following automatic conversions were performed:
'_symmetry_cell_setting' value 'Orthorhombic' changed to 'orthorhombic'
according to '/home/saulius/struct/CIF-dictionaries/cif_core.dic'
dictionary named 'cif_core.dic' version 2.4.1 from 2010-06-29.

Automatic conversion script
Id: cif_fix_enum 1527 2010-12-29 10:47:43Z saulius 
;
_cod_database_code 4022668

loop_
_symmetry_equiv_pos_as_xyz
'x, y, z'
'-x+1/2, -y, z+1/2'
'-x, y+1/2, -z+1/2'
'x+1/2, -y+1/2, -z'
'-x, -y, -z'
'x-1/2, y, -z-1/2'
'x, -y-1/2, z-1/2'
'-x-1/2, y-1/2, z'

loop_
_atom_site_label
_atom_site_type_symbol
_atom_site_fract_x
_atom_site_fract_y
_atom_site_fract_z
_atom_site_U_iso_or_equiv
_atom_site_adp_type
_atom_site_occupancy
_atom_site_symmetry_multiplicity
_atom_site_calc_flag
_atom_site_refinement_flags
C1 C 0.67793(18) 0.15642(7) 0.62471(5) 0.0261(3) Uani 1 1 d .
C2 C 0.87440(18) 0.18785(7) 0.63306(5) 0.0290(3) Uani 1 1 d .
H2A H 0.8758 0.2394 0.6211 0.035 Uiso 1 1 calc R
H2B H 0.9013 0.1880 0.6708 0.035 Uiso 1 1 calc R
C3 C 1.02840(19) 0.14631(8) 0.60514(5) 0.0327(3) Uani 1 1 d .
H3A H 0.9978 0.1442 0.5677 0.039 Uiso 1 1 calc R
H3B H 1.1437 0.1749 0.6086 0.039 Uiso 1 1 calc R
C4 C 1.0654(2) 0.06842(8) 0.62409(5) 0.0355(3) Uani 1 1 d .
H4A H 1.0808 0.0695 0.6623 0.043 Uiso 1 1 calc R
H4B H 1.1832 0.0514 0.6089 0.043 Uiso 1 1 calc R
C5 C 0.9145(2) 0.01249(7) 0.61065(5) 0.0342(3) Uani 1 1 d .
H5A H 0.8762 0.0199 0.5741 0.041 Uiso 1 1 calc R
H5B H 0.9668 -0.0375 0.6135 0.041 Uiso 1 1 calc R
C6 C 0.74675(19) 0.01751(7) 0.64504(5) 0.0298(3) Uani 1 1 d .
C7 C 0.64818(18) 0.08265(7) 0.65128(5) 0.0262(3) Uani 1 1 d .
C8 C 0.50277(18) 0.08729(7) 0.68702(5) 0.0280(3) Uani 1 1 d .
C9 C 0.4483(2) 0.02693(8) 0.71635(5) 0.0339(3) Uani 1 1 d .
H9A H 0.3502 0.0305 0.7407 0.041 Uiso 1 1 calc R
C10 C 0.5414(2) -0.03860(8) 0.70896(5) 0.0376(4) Uani 1 1 d .
H10A H 0.5047 -0.0810 0.7277 0.045 Uiso 1 1 calc R
C11 C 0.6880(2) -0.04272(8) 0.67431(5) 0.0351(3) Uani 1 1 d .
H11A H 0.7506 -0.0881 0.6704 0.042 Uiso 1 1 calc R
C12 C 0.43321(18) 0.16262(7) 0.68764(5) 0.0279(3) Uani 1 1 d .
C13 C 0.29578(19) 0.19481(8) 0.71771(5) 0.0339(3) Uani 1 1 d .
H13A H 0.2283 0.1665 0.7422 0.041 Uiso 1 1 calc R
C14 C 0.2591(2) 0.26896(8) 0.71134(5) 0.0388(4) Uani 1 1 d .
H14A H 0.1664 0.2917 0.7318 0.047 Uiso 1 1 calc R
C15 C 0.3567(2) 0.31011(8) 0.67525(5) 0.0380(4) Uani 1 1 d .
H15A H 0.3296 0.3607 0.6711 0.046 Uiso 1 1 calc R
C16 C 0.4942(2) 0.27802(7) 0.64495(5) 0.0328(3) Uani 1 1 d .
H16A H 0.5603 0.3062 0.6202 0.039 Uiso 1 1 calc R
C17 C 0.53268(18) 0.20429(7) 0.65164(5) 0.0269(3) Uani 1 1 d .
C18 C 0.63454(17) 0.15275(7) 0.56715(5) 0.0259(3) Uani 1 1 d .
N19 N 0.57858(16) 0.09832(6) 0.54152(4) 0.0314(3) Uani 1 1 d .
C20 C 0.5557(2) 0.12267(8) 0.48664(5) 0.0340(3) Uani 1 1 d .
C21 C 0.6065(2) 0.20454(8) 0.48858(5) 0.0366(4) Uani 1 1 d .
H21A H 0.7092 0.2154 0.4644 0.044 Uiso 1 1 calc R
H21B H 0.4993 0.2353 0.4790 0.044 Uiso 1 1 calc R
O22 O 0.66105(15) 0.21792(5) 0.54175(3) 0.0364(3) Uani 1 1 d .
C23 C 0.6851(4) 0.07871(11) 0.45246(7) 0.0703(7) Uani 1 1 d .
H23A H 0.6474 0.0271 0.4526 0.105 Uiso 1 1 calc R
H23B H 0.8111 0.0829 0.4658 0.105 Uiso 1 1 calc R
H23C H 0.6803 0.0977 0.4169 0.105 Uiso 1 1 calc R
C24 C 0.3563(3) 0.11080(10) 0.47064(7) 0.0553(5) Uani 1 1 d .
H24A H 0.3294 0.0582 0.4701 0.083 Uiso 1 1 calc R
H24B H 0.3362 0.1314 0.4359 0.083 Uiso 1 1 calc R
H24C H 0.2746 0.1351 0.4956 0.083 Uiso 1 1 calc R

loop_
_atom_site_aniso_label
_atom_site_aniso_U_11
_atom_site_aniso_U_22
_atom_site_aniso_U_33
_atom_site_aniso_U_23
_atom_site_aniso_U_13
_atom_site_aniso_U_12
C1 0.0264(7) 0.0276(6) 0.0243(6) -0.0006(5) -0.0001(5) -0.0017(5)
C2 0.0274(7) 0.0313(7) 0.0283(6) -0.0004(5) -0.0003(5) -0.0043(5)
C3 0.0270(7) 0.0406(8) 0.0307(7) 0.0000(6) 0.0003(5) -0.0040(6)
C4 0.0285(8) 0.0422(8) 0.0357(7) -0.0020(6) -0.0010(6) 0.0038(6)
C5 0.0366(8) 0.0321(7) 0.0339(7) -0.0037(5) -0.0030(6) 0.0053(6)
C6 0.0315(7) 0.0311(7) 0.0268(6) -0.0022(5) -0.0069(5) -0.0013(5)
C7 0.0270(7) 0.0296(7) 0.0220(6) -0.0006(5) -0.0044(5) -0.0042(5)
C8 0.0258(7) 0.0345(7) 0.0235(6) 0.0015(5) -0.0044(5) -0.0053(5)
C9 0.0315(8) 0.0407(8) 0.0295(7) 0.0054(6) -0.0024(5) -0.0079(6)
C10 0.0432(9) 0.0339(7) 0.0358(7) 0.0082(6) -0.0076(6) -0.0110(6)
C11 0.0427(9) 0.0279(7) 0.0347(7) 0.0003(5) -0.0106(6) -0.0022(6)
C12 0.0251(7) 0.0352(7) 0.0234(6) -0.0010(5) -0.0036(5) -0.0038(5)
C13 0.0275(7) 0.0479(8) 0.0262(6) -0.0007(5) 0.0012(5) -0.0025(6)
C14 0.0337(8) 0.0483(9) 0.0344(7) -0.0083(6) 0.0020(6) 0.0067(6)
C15 0.0410(9) 0.0365(8) 0.0365(7) -0.0051(6) -0.0024(6) 0.0073(6)
C16 0.0348(8) 0.0317(7) 0.0318(7) -0.0001(5) -0.0006(6) -0.0015(6)
C17 0.0245(7) 0.0328(7) 0.0233(6) -0.0019(5) -0.0019(5) -0.0024(5)
C18 0.0243(7) 0.0274(6) 0.0259(6) 0.0022(5) 0.0023(5) -0.0001(5)
N19 0.0378(7) 0.0313(6) 0.0252(5) 0.0012(4) -0.0037(5) -0.0007(5)
C20 0.0473(9) 0.0316(7) 0.0232(6) 0.0005(5) -0.0023(6) 0.0037(6)
C21 0.0448(9) 0.0377(8) 0.0272(7) 0.0062(5) -0.0041(6) -0.0025(7)
O22 0.0536(7) 0.0297(5) 0.0261(5) 0.0040(4) -0.0012(4) -0.0066(4)
C23 0.1114(18) 0.0570(11) 0.0425(9) 0.0055(8) 0.0288(10) 0.0297(11)
C24 0.0683(12) 0.0444(9) 0.0533(9) 0.0075(8) -0.0304(9) -0.0107(8)

loop_
_atom_type_symbol
_atom_type_description
_atom_type_scat_dispersion_real
_atom_type_scat_dispersion_imag
_atom_type_scat_source
C C 0.0181 0.0091 'International Tables Vol C Tables 4.2.6.8 and 6.1.1.4'
H H 0.0000 0.0000 'International Tables Vol C Tables 4.2.6.8 and 6.1.1.4'
N N 0.0311 0.0180 'International Tables Vol C Tables 4.2.6.8 and 6.1.1.4'
O O 0.0492 0.0322 'International Tables Vol C Tables 4.2.6.8 and 6.1.1.4'

loop_
_geom_angle_atom_site_label_1
_geom_angle_atom_site_label_2
_geom_angle_atom_site_label_3
_geom_angle
C18 C1 C7 111.68(10)
C18 C1 C17 108.89(10)
C7 C1 C17 101.71(10)
C18 C1 C2 110.03(10)
C7 C1 C2 113.22(10)
C17 C1 C2 110.99(10)
C3 C2 C1 115.02(11)
C3 C2 H2A 108.5
C1 C2 H2A 108.5
C3 C2 H2B 108.5
C1 C2 H2B 108.5
H2A C2 H2B 107.5
C4 C3 C2 116.09(11)
C4 C3 H3A 108.3
C2 C3 H3A 108.3
C4 C3 H3B 108.3
C2 C3 H3B 108.3
H3A C3 H3B 107.4
C3 C4 C5 114.95(12)
C3 C4 H4A 108.5
C5 C4 H4A 108.5
C3 C4 H4B 108.5
C5 C4 H4B 108.5
H4A C4 H4B 107.5
C6 C5 C4 113.75(11)
C6 C5 H5A 108.8
C4 C5 H5A 108.8
C6 C5 H5B 108.8
C4 C5 H5B 108.8
H5A C5 H5B 107.7
C7 C6 C11 116.80(13)
C7 C6 C5 122.19(12)
C11 C6 C5 120.95(12)
C6 C7 C8 120.80(12)
C6 C7 C1 128.85(12)
C8 C7 C1 110.31(11)
C9 C8 C7 121.43(13)
C9 C8 C12 129.69(13)
C7 C8 C12 108.85(11)
C10 C9 C8 117.99(13)
C10 C9 H9A 121.0
C8 C9 H9A 121.0
C9 C10 C11 120.50(13)
C9 C10 H10A 119.8
C11 C10 H10A 119.7
C10 C11 C6 122.41(13)
C10 C11 H11A 118.8
C6 C11 H11A 118.8
C17 C12 C13 120.53(13)
C17 C12 C8 108.98(11)
C13 C12 C8 130.47(12)
C14 C13 C12 118.88(13)
C14 C13 H13A 120.6
C12 C13 H13A 120.6
C15 C14 C13 120.52(14)
C15 C14 H14A 119.7
C13 C14 H14A 119.7
C14 C15 C16 120.77(14)
C14 C15 H15A 119.6
C16 C15 H15A 119.6
C17 C16 C15 118.85(13)
C17 C16 H16A 120.6
C15 C16 H16A 120.6
C16 C17 C12 120.43(12)
C16 C17 C1 129.45(12)
C12 C17 C1 110.12(11)
N19 C18 O22 118.67(11)
N19 C18 C1 127.84(11)
O22 C18 C1 113.48(10)
C18 N19 C20 107.27(11)
N19 C20 C24 108.69(12)
N19 C20 C23 108.85(12)
C24 C20 C23 110.90(15)
N19 C20 C21 103.43(10)
C24 C20 C21 112.02(13)
C23 C20 C21 112.58(15)
O22 C21 C20 105.08(10)
O22 C21 H21A 110.7
C20 C21 H21A 110.7
O22 C21 H21B 110.7
C20 C21 H21B 110.7
H21A C21 H21B 108.8
C18 O22 C21 105.45(10)
C20 C23 H23A 109.5
C20 C23 H23B 109.5
H23A C23 H23B 109.5
C20 C23 H23C 109.5
H23A C23 H23C 109.5
H23B C23 H23C 109.5
C20 C24 H24A 109.5
C20 C24 H24B 109.5
H24A C24 H24B 109.5
C20 C24 H24C 109.5
H24A C24 H24C 109.5
H24B C24 H24C 109.5

loop_
_geom_bond_atom_site_label_1
_geom_bond_atom_site_label_2
_geom_bond_distance
C1 C18 1.5157(17)
C1 C7 1.5252(17)
C1 C17 1.5342(18)
C1 C2 1.5515(18)
C2 C3 1.5295(19)
C2 H2A 0.9900
C2 H2B 0.9900
C3 C4 1.526(2)
C3 H3A 0.9900
C3 H3B 0.9900
C4 C5 1.536(2)
C4 H4A 0.9900
C4 H4B 0.9900
C5 C6 1.508(2)
C5 H5A 0.9900
C5 H5B 0.9900
C6 C7 1.3965(19)
C6 C11 1.3990(19)
C7 C8 1.4021(18)
C8 C9 1.3925(18)
C8 C12 1.4645(19)
C9 C10 1.387(2)
C9 H9A 0.9500
C10 C11 1.390(2)
C10 H10A 0.9500
C11 H11A 0.9500
C12 C17 1.3990(18)
C12 C13 1.3921(19)
C13 C14 1.389(2)
C13 H13A 0.9500
C14 C15 1.389(2)
C14 H14A 0.9500
C15 C16 1.395(2)
C15 H15A 0.9500
C16 C17 1.3848(19)
C16 H16A 0.9500
C18 N19 1.2595(17)
C18 O22 1.3706(15)
N19 C20 1.4896(16)
C20 C24 1.520(2)
C20 C23 1.516(2)
C20 C21 1.540(2)
C21 O22 1.4450(16)
C21 H21A 0.9900
C21 H21B 0.9900
C23 H23A 0.9800
C23 H23B 0.9800
C23 H23C 0.9800
C24 H24A 0.9800
C24 H24B 0.9800
C24 H24C 0.9800

loop_
_geom_torsion_atom_site_label_1
_geom_torsion_atom_site_label_2
_geom_torsion_atom_site_label_3
_geom_torsion_atom_site_label_4
_geom_torsion
C18 C1 C2 C3 -56.16(14)
C7 C1 C2 C3 69.60(14)
C17 C1 C2 C3 -176.75(10)
C1 C2 C3 C4 -66.50(15)
C2 C3 C4 C5 70.57(15)
C3 C4 C5 C6 -77.41(15)
C4 C5 C6 C7 55.28(17)
C4 C5 C6 C11 -121.57(14)
C11 C6 C7 C8 2.68(18)
C5 C6 C7 C8 -174.29(11)
C11 C6 C7 C1 -179.47(12)
C5 C6 C7 C1 3.6(2)
C18 C1 C7 C6 67.63(17)
C17 C1 C7 C6 -176.37(12)
C2 C1 C7 C6 -57.24(16)
C18 C1 C7 C8 -114.33(11)
C17 C1 C7 C8 1.66(13)
C2 C1 C7 C8 120.80(11)
C6 C7 C8 C9 -1.84(18)
C1 C7 C8 C9 179.94(11)
C6 C7 C8 C12 176.42(11)
C1 C7 C8 C12 -1.80(13)
C7 C8 C9 C10 -0.48(19)
C12 C8 C9 C10 -178.33(13)
C8 C9 C10 C11 1.8(2)
C9 C10 C11 C6 -0.9(2)
C7 C6 C11 C10 -1.35(19)
C5 C6 C11 C10 175.66(12)
C9 C8 C12 C17 179.24(13)
C7 C8 C12 C17 1.17(14)
C9 C8 C12 C13 0.6(2)
C7 C8 C12 C13 -177.43(13)
C17 C12 C13 C14 0.03(19)
C8 C12 C13 C14 178.49(13)
C12 C13 C14 C15 0.6(2)
C13 C14 C15 C16 -0.4(2)
C14 C15 C16 C17 -0.4(2)
C15 C16 C17 C12 0.9(2)
C15 C16 C17 C1 -178.43(13)
C13 C12 C17 C16 -0.80(19)
C8 C12 C17 C16 -179.56(12)
C13 C12 C17 C1 178.69(11)
C8 C12 C17 C1 -0.07(14)
C18 C1 C17 C16 -63.49(17)
C7 C1 C17 C16 178.49(13)
C2 C1 C17 C16 57.78(17)
C18 C1 C17 C12 117.09(11)
C7 C1 C17 C12 -0.93(13)
C2 C1 C17 C12 -121.64(11)
C7 C1 C18 N19 0.72(19)
C17 C1 C18 N19 -110.81(15)
C2 C1 C18 N19 127.34(14)
C7 C1 C18 O22 -179.49(10)
C17 C1 C18 O22 68.98(13)
C2 C1 C18 O22 -52.87(14)
O22 C18 N19 C20 -0.01(16)
C1 C18 N19 C20 179.77(12)
C18 N19 C20 C24 -121.01(13)
C18 N19 C20 C23 118.10(16)
C18 N19 C20 C21 -1.81(15)
N19 C20 C21 O22 2.85(15)
C24 C20 C21 O22 119.72(13)
C23 C20 C21 O22 -114.48(15)
N19 C18 O22 C21 1.96(16)
C1 C18 O22 C21 -177.84(11)
C20 C21 O22 C18 -2.87(15)

loop_
_cod_related_entry_id
_cod_related_entry_database
_cod_related_entry_code
1 ChemSpider 17263988
